data_4315855
loop_
_publ_author_name
'Giuseppe Pomarico'
'Xiao Xiao'
'Sara Nardis'
'Roberto Paolesse'
'Frank R. Fronczek'
'Kevin M. Smith'
'Yuanyuan Fang'
'Zhongping Ou'
'Karl M. Kadish'

_publ_section_title
;
 Synthesis and Characterization of Free-Base, Copper, and Nickel
 Isocorroles
;
_journal_name_full 'Inorganic Chemistry'
_journal_page_first 5766
_journal_page_last 5774
_journal_paper_doi 10.1021/ic100730j
_journal_volume 49
_journal_year 2010
_chemical_formula_moiety 'C41 H32 Cu N4 O, C H Cl3 '
_chemical_formula_sum 'C42 H33 Cl3 Cu N4 O'
_chemical_formula_weight 779.61
_chemical_name_systematic
;
 ?
;
_space_group_IT_number 2
_symmetry_cell_setting triclinic
_symmetry_space_group_name_Hall '-P 1'
_symmetry_space_group_name_H-M 'P -1'
_atom_sites_solution_hydrogens geom
_atom_sites_solution_primary direct
_atom_sites_solution_secondary difmap
_audit_creation_method SHELXL-97
_cell_angle_alpha 79.320(6)
_cell_angle_beta 85.260(6)
_cell_angle_gamma 70.830(9)
_cell_formula_units_Z 2
_cell_length_a 7.6453(8)
_cell_length_b 11.2802(10)
_cell_length_c 21.863(2)
_cell_measurement_reflns_used 4097
_cell_measurement_temperature 90.0(5)
_cell_measurement_theta_max 68.2
_cell_measurement_theta_min 4.1
_cell_volume 1749.6(3)
_computing_cell_refinement 'Bruker (2006) Apex-II '
_computing_data_collection 'Bruker (2006) Apex-II'
_computing_data_reduction 'Bruker (2006) Apex-II '
_computing_molecular_graphics 'ORTEP-3 for Windows (Farrugia, 1997)'
_computing_publication_material 'Bruker SHELXTL (Sheldrick, 2008)'
_computing_structure_refinement 'SHELXL-97 (Sheldrick, 2008)'
_computing_structure_solution 'SHELXS-97 (Sheldrick, 2008)'
_diffrn_ambient_temperature 90.0(5)
_diffrn_measured_fraction_theta_full 0.980
_diffrn_measured_fraction_theta_max 0.956
_diffrn_measurement_device_type 'Bruker APEX-II CCD'
_diffrn_measurement_method '\f and \w scans'
_diffrn_radiation_monochromator graphite
_diffrn_radiation_source 'fine-focus sealed tube'
_diffrn_radiation_type CuK\a
_diffrn_radiation_wavelength 1.54178
_diffrn_reflns_av_R_equivalents 0.039
_diffrn_reflns_av_sigmaI/netI 0.0462
_diffrn_reflns_limit_h_max 8
_diffrn_reflns_limit_h_min -9
_diffrn_reflns_limit_k_max 13
_diffrn_reflns_limit_k_min -13
_diffrn_reflns_limit_l_max 25
_diffrn_reflns_limit_l_min -26
_diffrn_reflns_number 15861
_diffrn_reflns_theta_full 66.6
_diffrn_reflns_theta_max 68.7
_diffrn_reflns_theta_min 2.0
_exptl_absorpt_coefficient_mu 3.313
_exptl_absorpt_correction_T_max 0.937
_exptl_absorpt_correction_T_min 0.417
_exptl_absorpt_correction_type multi-scan
_exptl_absorpt_process_details 'SADABS (Sheldrick, 2004)'
_exptl_crystal_colour orange
_exptl_crystal_density_diffrn 1.480
_exptl_crystal_density_method 'not measured'
_exptl_crystal_description lath
_exptl_crystal_F_000 802
_exptl_crystal_size_max 0.32
_exptl_crystal_size_mid 0.11
_exptl_crystal_size_min 0.02
_platon_squeeze_details
;
The 117 electrons per cell removed by SQUEEZE correspond closely to
two disordered chloroform molecules per unit cell. So the compound is
formulated as the mono-chloroform solvate, and the solvent is included
in the formula, formula weight, density, absoption coefficient, etc.
;
_refine_diff_density_max 0.44
_refine_diff_density_min -0.39
_refine_diff_density_rms 0.056
_refine_ls_extinction_method none
_refine_ls_goodness_of_fit_ref 1.091
_refine_ls_hydrogen_treatment constr
_refine_ls_matrix_type full
_refine_ls_number_parameters 433
_refine_ls_number_reflns 6194
_refine_ls_number_restraints 10
_refine_ls_restrained_S_all 1.100
_refine_ls_R_factor_all 0.0628
_refine_ls_R_factor_gt 0.0499
_refine_ls_shift/su_max 0.000
_refine_ls_shift/su_mean 0.000
_refine_ls_structure_factor_coef Fsqd
_refine_ls_weighting_details 'calc w=1/[\s^2^(Fo^2^)+(0.0643P)^2^+0.6862P] where P=(Fo^2^+2Fc^2^)/3'
_refine_ls_weighting_scheme calc
_refine_ls_wR_factor_gt 0.1279
_refine_ls_wR_factor_ref 0.1341
_reflns_number_gt 4817
_reflns_number_total 6194
_reflns_threshold_expression I>2\s(I)
_cod_data_source_file ic100730j_si_002.cif
_cod_data_source_block 5GP
_cod_depositor_comments
;
The following automatic conversions were performed:

'_symmetry_cell_setting' value 'Triclinic' changed to 'triclinic'
according to the built-in table from CIF Core dictionary named
'cif_core.dic' version 2.4.1 from 2010-06-29.

Automatic conversion script
Id: cif_fix_values 1646 2011-03-28 12:23:43Z adriana 
;
_cod_original_sg_symbol_Hall '-P 1 '
_cod_original_sg_symbol_H-M 'P -1 '
_cod_database_code 4315855

loop_
_symmetry_equiv_pos_as_xyz
'x, y, z'
'-x, -y, -z'

loop_
_atom_site_label
_atom_site_type_symbol
_atom_site_fract_x
_atom_site_fract_y
_atom_site_fract_z
_atom_site_U_iso_or_equiv
_atom_site_adp_type
_atom_site_occupancy
_atom_site_symmetry_multiplicity
_atom_site_calc_flag
_atom_site_refinement_flags
_atom_site_disorder_assembly
_atom_site_disorder_group
Cu1 Cu 0.09457(6) 0.31821(4) 0.313917(17) 0.03468(15) Uani 1 1 d . . .
O1 O 0.1169(3) 0.2374(2) 0.11745(9) 0.0483(6) Uani 1 1 d . A .
N1 N -0.0926(3) 0.3739(2) 0.37564(10) 0.0355(5) Uani 1 1 d . . .
N2 N 0.2427(3) 0.2493(2) 0.38644(10) 0.0339(5) Uani 1 1 d . . .
N3 N 0.3052(4) 0.2529(2) 0.26115(10) 0.0374(6) Uani 1 1 d . . .
N4 N -0.0830(4) 0.3947(2) 0.24858(10) 0.0383(6) Uani 1 1 d . A .
C1 C -0.2722(4) 0.4527(3) 0.37171(12) 0.0347(6) Uani 1 1 d . . .
C2 C -0.3279(4) 0.4873(3) 0.43165(12) 0.0361(6) Uani 1 1 d . . .
H2 H -0.4460 0.5409 0.4430 0.043 Uiso 1 1 calc R . .
C3 C -0.1785(4) 0.4283(3) 0.47002(12) 0.0353(6) Uani 1 1 d . . .
H3 H -0.1746 0.4335 0.5127 0.042 Uiso 1 1 calc R . .
C4 C -0.0332(4) 0.3590(3) 0.43402(12) 0.0352(6) Uani 1 1 d . . .
C5 C 0.1625(4) 0.2883(3) 0.43987(12) 0.0332(6) Uani 1 1 d . . .
C6 C 0.3023(4) 0.2600(3) 0.48403(12) 0.0360(7) Uani 1 1 d . . .
H6 H 0.2846 0.2768 0.5255 0.043 Uiso 1 1 calc R . .
C7 C 0.4691(4) 0.2031(3) 0.45544(12) 0.0355(6) Uani 1 1 d . . .
H7 H 0.5876 0.1737 0.4736 0.043 Uiso 1 1 calc R . .
C8 C 0.4305(4) 0.1968(3) 0.39342(12) 0.0344(6) Uani 1 1 d . . .
C9 C 0.5462(4) 0.1540(2) 0.34297(12) 0.0342(6) Uani 1 1 d . . .
C10 C 0.4829(4) 0.1745(3) 0.28138(12) 0.0364(7) Uani 1 1 d . . .
C11 C 0.5797(5) 0.1186(3) 0.22997(13) 0.0392(7) Uani 1 1 d . . .
H11 H 0.7024 0.0609 0.2301 0.047 Uiso 1 1 calc R . .
C12 C 0.4637(5) 0.1631(3) 0.18020(13) 0.0442(7) Uani 1 1 d . . .
H12 H 0.4914 0.1429 0.1395 0.053 Uiso 1 1 calc R . .
C13 C 0.2963(5) 0.2445(3) 0.20112(13) 0.0393(7) Uani 1 1 d . A .
C14 C 0.1304(5) 0.3174(3) 0.15995(13) 0.0446(8) Uani 1 1 d D . .
C15 C -0.0570(5) 0.3685(3) 0.19069(13) 0.0446(7) Uani 1 1 d . A .
C16 C -0.2298(6) 0.4042(4) 0.16119(15) 0.0626(10) Uani 1 1 d . . .
H16 H -0.2481 0.3936 0.1203 0.075 Uiso 1 1 calc R A .
C17 C -0.3638(5) 0.4561(4) 0.20207(14) 0.0547(9) Uani 1 1 d . A .
H17 H -0.4931 0.4894 0.1949 0.066 Uiso 1 1 calc R . .
C18 C -0.2744(5) 0.4515(3) 0.25808(13) 0.0413(7) Uani 1 1 d . . .
C19 C -0.3621(4) 0.4873(3) 0.31383(13) 0.0369(7) Uani 1 1 d . A .
C20 C 0.7441(4) 0.0840(3) 0.35510(12) 0.0351(6) Uani 1 1 d . . .
C21 C 0.7973(5) -0.0103(3) 0.40817(13) 0.0396(7) Uani 1 1 d . . .
H21 H 0.7051 -0.0284 0.4367 0.048 Uiso 1 1 calc R . .
C22 C 0.9824(4) -0.0771(3) 0.41931(13) 0.0406(7) Uani 1 1 d . . .
H22 H 1.0151 -0.1393 0.4558 0.049 Uiso 1 1 calc R . .
C23 C 1.1216(5) -0.0550(3) 0.37816(13) 0.0395(7) Uani 1 1 d . . .
C24 C 1.0674(5) 0.0382(3) 0.32562(13) 0.0399(7) Uani 1 1 d . . .
H24 H 1.1596 0.0546 0.2966 0.048 Uiso 1 1 calc R . .
C25 C 0.8844(4) 0.1071(3) 0.31456(13) 0.0384(7) Uani 1 1 d . . .
H25 H 0.8531 0.1715 0.2788 0.046 Uiso 1 1 calc R . .
C26 C 1.3229(5) -0.1276(3) 0.38956(15) 0.0492(8) Uani 1 1 d . . .
H26A H 1.3863 -0.1473 0.3501 0.074 Uiso 1 1 calc R . .
H26B H 1.3340 -0.2070 0.4186 0.074 Uiso 1 1 calc R . .
H26C H 1.3796 -0.0759 0.4075 0.074 Uiso 1 1 calc R . .
C27A C 0.1952(8) 0.4190(8) 0.1156(4) 0.0463(19) Uiso 0.529(6) 1 d PD A 1
C28A C 0.2725(9) 0.4075(7) 0.0584(3) 0.0533(18) Uiso 0.529(6) 1 d PD A 1
H28A H 0.2936 0.3296 0.0437 0.064 Uiso 0.529(6) 1 calc PR A 1
C29A C 0.3228(10) 0.5045(7) 0.0199(4) 0.059(2) Uiso 0.529(6) 1 d PD A 1
H29A H 0.3753 0.4916 -0.0202 0.071 Uiso 0.529(6) 1 calc PR A 1
C30A C 0.2985(11) 0.6165(7) 0.0385(3) 0.0543(18) Uiso 0.529(6) 1 d PD A 1
C31A C 0.2382(12) 0.6252(9) 0.0986(4) 0.050(3) Uiso 0.529(6) 1 d PD A 1
H31A H 0.2466 0.6979 0.1126 0.060 Uiso 0.529(6) 1 calc PR A 1
C32A C 0.1615(13) 0.5411(10) 0.1462(5) 0.050(3) Uiso 0.529(6) 1 d PD A 1
H32A H 0.1058 0.5572 0.1856 0.060 Uiso 0.529(6) 1 calc PR A 1
C33A C 0.3426(14) 0.7269(10) -0.0044(4) 0.073(3) Uani 0.529(6) 1 d PD A 1
H33A H 0.3520 0.7884 0.0204 0.109 Uiso 0.529(6) 1 calc PR A 1
H33B H 0.2436 0.7688 -0.0345 0.109 Uiso 0.529(6) 1 calc PR A 1
H33C H 0.4604 0.6944 -0.0267 0.109 Uiso 0.529(6) 1 calc PR A 1
C27B C 0.1537(6) 0.4416(7) 0.1208(3) 0.0325(18) Uiso 0.471(6) 1 d PD A 2
C28B C 0.1287(10) 0.4624(7) 0.0566(4) 0.052(2) Uiso 0.471(6) 1 d PD A 2
H28B H 0.0965 0.4030 0.0379 0.062 Uiso 0.471(6) 1 calc PR A 2
C29B C 0.1523(12) 0.5736(8) 0.0201(4) 0.067(2) Uiso 0.471(6) 1 d PD A 2
H29B H 0.1306 0.5913 -0.0233 0.080 Uiso 0.471(6) 1 calc PR A 2
C30B C 0.2072(10) 0.6577(7) 0.0475(3) 0.0375(16) Uiso 0.471(6) 1 d PD A 2
C31B C 0.2051(12) 0.6418(9) 0.1112(4) 0.042(2) Uiso 0.471(6) 1 d PD A 2
H31B H 0.2090 0.7055 0.1336 0.051 Uiso 0.471(6) 1 calc PR A 2
C32B C 0.1967(13) 0.5230(9) 0.1396(5) 0.040(3) Uiso 0.471(6) 1 d PD A 2
H32B H 0.2313 0.5009 0.1820 0.048 Uiso 0.471(6) 1 calc PR A 2
C33B C 0.2332(12) 0.7737(9) 0.0076(4) 0.052(2) Uani 0.471(6) 1 d PD A 2
H33D H 0.2820 0.7540 -0.0335 0.079 Uiso 0.471(6) 1 calc PR A 2
H33E H 0.3208 0.8012 0.0272 0.079 Uiso 0.471(6) 1 calc PR A 2
H33F H 0.1139 0.8420 0.0031 0.079 Uiso 0.471(6) 1 calc PR A 2
C34 C 0.0763(6) 0.1248(4) 0.14642(15) 0.0571(9) Uani 1 1 d . . .
H34A H 0.1689 0.0761 0.1778 0.086 Uiso 1 1 calc R A .
H34B H 0.0790 0.0727 0.1149 0.086 Uiso 1 1 calc R . .
H34C H -0.0470 0.1483 0.1664 0.086 Uiso 1 1 calc R . .
C35 C -0.5617(5) 0.5638(3) 0.31193(13) 0.0400(7) Uani 1 1 d . . .
C36 C -0.6288(5) 0.6704(3) 0.26584(14) 0.0439(7) Uani 1 1 d . A .
H36 H -0.5441 0.6972 0.2369 0.053 Uiso 1 1 calc R . .
C37 C -0.8154(5) 0.7374(3) 0.26147(14) 0.0443(7) Uani 1 1 d . . .
H37 H -0.8569 0.8095 0.2297 0.053 Uiso 1 1 calc R A .
C38 C -0.9434(5) 0.7008(3) 0.30299(14) 0.0402(7) Uani 1 1 d . A .
C39 C -0.8769(5) 0.5973(3) 0.35011(13) 0.0404(7) Uani 1 1 d . . .
H39 H -0.9616 0.5723 0.3798 0.049 Uiso 1 1 calc R A .
C40 C -0.6895(4) 0.5300(3) 0.35471(13) 0.0380(7) Uani 1 1 d . A .
H40 H -0.6478 0.4599 0.3875 0.046 Uiso 1 1 calc R . .
C41 C -1.1489(5) 0.7698(3) 0.29691(16) 0.0495(8) Uani 1 1 d . . .
H41A H -1.2178 0.7139 0.3183 0.074 Uiso 1 1 calc R A .
H41B H -1.1801 0.7932 0.2528 0.074 Uiso 1 1 calc R . .
H41C H -1.1820 0.8468 0.3157 0.074 Uiso 1 1 calc R . .

loop_
_atom_site_aniso_label
_atom_site_aniso_U_11
_atom_site_aniso_U_22
_atom_site_aniso_U_33
_atom_site_aniso_U_23
_atom_site_aniso_U_13
_atom_site_aniso_U_12
Cu1 0.0563(3) 0.0346(2) 0.0179(2) 0.00145(15) -0.00546(16) -0.0230(2)
O1 0.0731(15) 0.0591(14) 0.0231(10) -0.0055(9) -0.0035(10) -0.0352(12)
N1 0.0523(15) 0.0348(12) 0.0229(11) 0.0024(9) -0.0050(10) -0.0217(12)
N2 0.0553(15) 0.0298(12) 0.0211(11) -0.0001(9) -0.0041(10) -0.0212(11)
N3 0.0585(15) 0.0362(13) 0.0210(11) 0.0014(9) -0.0041(10) -0.0226(12)
N4 0.0625(17) 0.0341(12) 0.0208(11) 0.0041(9) -0.0044(10) -0.0226(12)
C1 0.0523(17) 0.0316(14) 0.0265(13) 0.0007(11) -0.0032(12) -0.0244(14)
C2 0.0535(17) 0.0321(14) 0.0278(14) 0.0000(11) -0.0038(12) -0.0226(14)
C3 0.0579(18) 0.0345(14) 0.0191(12) -0.0025(11) -0.0003(12) -0.0236(14)
C4 0.0573(18) 0.0331(14) 0.0209(12) 0.0046(11) -0.0041(12) -0.0262(14)
C5 0.0545(17) 0.0298(14) 0.0219(13) 0.0017(10) -0.0038(11) -0.0247(13)
C6 0.0624(19) 0.0330(14) 0.0177(12) -0.0002(10) -0.0052(12) -0.0230(14)
C7 0.0556(18) 0.0306(14) 0.0225(13) 0.0016(11) -0.0053(12) -0.0191(13)
C8 0.0551(18) 0.0281(13) 0.0242(13) 0.0023(10) -0.0046(12) -0.0216(13)
C9 0.0569(18) 0.0258(13) 0.0250(13) 0.0010(10) -0.0013(12) -0.0228(13)
C10 0.0571(18) 0.0318(14) 0.0250(13) 0.0029(11) -0.0018(12) -0.0247(14)
C11 0.0590(19) 0.0365(15) 0.0279(14) -0.0048(12) 0.0017(13) -0.0240(15)
C12 0.069(2) 0.0470(18) 0.0223(14) -0.0049(12) -0.0024(13) -0.0265(17)
C13 0.0615(19) 0.0408(16) 0.0232(13) 0.0004(12) -0.0020(13) -0.0297(15)
C14 0.068(2) 0.0517(18) 0.0216(13) -0.0049(12) -0.0049(13) -0.0287(17)
C15 0.068(2) 0.0436(17) 0.0236(14) -0.0008(12) -0.0093(13) -0.0199(16)
C16 0.081(3) 0.078(3) 0.0263(16) -0.0084(16) -0.0170(17) -0.020(2)
C17 0.066(2) 0.069(2) 0.0277(16) -0.0091(15) -0.0125(15) -0.0172(19)
C18 0.063(2) 0.0383(16) 0.0261(14) 0.0023(12) -0.0084(13) -0.0234(15)
C19 0.0566(18) 0.0320(14) 0.0270(14) 0.0009(11) -0.0078(12) -0.0225(14)
C20 0.0593(18) 0.0287(14) 0.0241(13) -0.0035(11) -0.0025(12) -0.0234(13)
C21 0.0616(19) 0.0339(15) 0.0268(14) 0.0007(11) -0.0023(13) -0.0226(15)
C22 0.0592(19) 0.0335(15) 0.0313(15) 0.0009(12) -0.0085(13) -0.0194(14)
C23 0.0584(19) 0.0356(15) 0.0303(14) -0.0038(12) -0.0072(13) -0.0225(14)
C24 0.0578(19) 0.0397(16) 0.0310(15) -0.0019(12) -0.0014(13) -0.0293(15)
C25 0.0620(19) 0.0312(14) 0.0269(14) -0.0013(11) -0.0027(13) -0.0233(14)
C26 0.059(2) 0.054(2) 0.0364(16) -0.0019(14) -0.0106(14) -0.0224(17)
C33A 0.081(6) 0.082(7) 0.059(5) 0.030(5) -0.029(5) -0.047(6)
C33B 0.044(5) 0.066(6) 0.041(4) 0.012(4) 0.001(4) -0.021(4)
C34 0.087(3) 0.067(2) 0.0364(17) -0.0103(16) 0.0026(17) -0.050(2)
C35 0.0623(19) 0.0345(15) 0.0284(14) -0.0003(12) -0.0099(13) -0.0233(15)
C36 0.062(2) 0.0403(16) 0.0323(15) 0.0064(13) -0.0059(14) -0.0259(16)
C37 0.066(2) 0.0353(16) 0.0326(15) 0.0042(12) -0.0091(14) -0.0212(15)
C38 0.0592(19) 0.0316(15) 0.0360(15) -0.0068(12) -0.0071(13) -0.0207(14)
C39 0.0596(19) 0.0385(16) 0.0322(15) -0.0038(12) -0.0024(13) -0.0287(15)
C40 0.0603(19) 0.0299(14) 0.0289(14) 0.0049(11) -0.0090(13) -0.0244(14)
C41 0.060(2) 0.0408(17) 0.0477(18) -0.0036(14) -0.0083(15) -0.0172(16)

loop_
_atom_type_symbol
_atom_type_description
_atom_type_scat_dispersion_real
_atom_type_scat_dispersion_imag
_atom_type_scat_source
C C 0.0181 0.0091 'International Tables Vol C Tables 4.2.6.8 and 6.1.1.4'
H H 0.0000 0.0000 'International Tables Vol C Tables 4.2.6.8 and 6.1.1.4'
N N 0.0311 0.0180 'International Tables Vol C Tables 4.2.6.8 and 6.1.1.4'
O O 0.0492 0.0322 'International Tables Vol C Tables 4.2.6.8 and 6.1.1.4'
Cu Cu -1.9646 0.5888 'International Tables Vol C Tables 4.2.6.8 and 6.1.1.4'
Cl Cl 0.3639 0.7018 'International Tables Vol C Tables 4.2.6.8 and 6.1.1.4'

loop_
_geom_angle_atom_site_label_1
_geom_angle_atom_site_label_2
_geom_angle_atom_site_label_3
_geom_angle
_geom_angle_site_symmetry_1
_geom_angle_site_symmetry_3
_geom_angle_publ_flag
N2 Cu1 N1 81.24(10) . . ?
N2 Cu1 N3 91.00(10) . . ?
N1 Cu1 N3 172.24(10) . . ?
N2 Cu1 N4 172.17(11) . . ?
N1 Cu1 N4 90.96(10) . . ?
N3 Cu1 N4 96.80(10) . . ?
C34 O1 C14 114.6(2) . . ?
C4 N1 C1 109.2(2) . . ?
C4 N1 Cu1 116.3(2) . . ?
C1 N1 Cu1 132.64(18) . . ?
C5 N2 C8 109.6(2) . . ?
C5 N2 Cu1 115.8(2) . . ?
C8 N2 Cu1 131.78(18) . . ?
C13 N3 C10 107.0(3) . . ?
C13 N3 Cu1 124.8(2) . . ?
C10 N3 Cu1 125.93(18) . . ?
C15 N4 C18 107.5(3) . . ?
C15 N4 Cu1 124.6(2) . . ?
C18 N4 Cu1 124.97(18) . . ?
N1 C1 C19 119.5(3) . . ?
N1 C1 C2 107.4(2) . . ?
C19 C1 C2 133.1(3) . . ?
C3 C2 C1 107.3(3) . . ?
C3 C2 H2 126.4 . . ?
C1 C2 H2 126.4 . . ?
C2 C3 C4 107.1(2) . . ?
C2 C3 H3 126.4 . . ?
C4 C3 H3 126.4 . . ?
N1 C4 C3 109.0(3) . . ?
N1 C4 C5 112.3(3) . . ?
C3 C4 C5 138.3(3) . . ?
N2 C5 C6 108.7(3) . . ?
N2 C5 C4 113.0(2) . . ?
C6 C5 C4 137.8(3) . . ?
C7 C6 C5 107.1(2) . . ?
C7 C6 H6 126.5 . . ?
C5 C6 H6 126.5 . . ?
C6 C7 C8 107.4(3) . . ?
C6 C7 H7 126.3 . . ?
C8 C7 H7 126.3 . . ?
N2 C8 C9 120.3(2) . . ?
N2 C8 C7 107.3(3) . . ?
C9 C8 C7 132.4(3) . . ?
C8 C9 C10 123.6(3) . . ?
C8 C9 C20 117.9(2) . . ?
C10 C9 C20 118.5(3) . . ?
N3 C10 C9 124.8(3) . . ?
N3 C10 C11 107.5(2) . . ?
C9 C10 C11 127.7(3) . . ?
C12 C11 C10 107.7(3) . . ?
C12 C11 H11 126.1 . . ?
C10 C11 H11 126.1 . . ?
C11 C12 C13 106.8(3) . . ?
C11 C12 H12 126.6 . . ?
C13 C12 H12 126.6 . . ?
N3 C13 C12 111.0(3) . . ?
N3 C13 C14 124.8(3) . . ?
C12 C13 C14 124.1(3) . . ?
O1 C14 C15 108.7(3) . . ?
O1 C14 C13 108.2(3) . . ?
C15 C14 C13 118.6(2) . . ?
O1 C14 C27A 101.3(4) . . ?
C15 C14 C27A 114.5(4) . . ?
C13 C14 C27A 104.0(2) . . ?
O1 C14 C27B 108.0(3) . . ?
C15 C14 C27B 101.1(3) . . ?
C13 C14 C27B 111.6(3) . . ?
N4 C15 C16 110.3(3) . . ?
N4 C15 C14 124.4(3) . . ?
C16 C15 C14 125.2(3) . . ?
C17 C16 C15 107.4(3) . . ?
C17 C16 H16 126.3 . . ?
C15 C16 H16 126.3 . . ?
C16 C17 C18 107.4(3) . . ?
C16 C17 H17 126.3 . . ?
C18 C17 H17 126.3 . . ?
C19 C18 N4 126.0(3) . . ?
C19 C18 C17 126.4(3) . . ?
N4 C18 C17 107.4(3) . . ?
C18 C19 C1 123.8(3) . . ?
C18 C19 C35 117.7(3) . . ?
C1 C19 C35 118.5(3) . . ?
C25 C20 C21 117.5(3) . . ?
C25 C20 C9 121.9(2) . . ?
C21 C20 C9 120.6(3) . . ?
C22 C21 C20 120.8(3) . . ?
C22 C21 H21 119.6 . . ?
C20 C21 H21 119.6 . . ?
C21 C22 C23 121.4(3) . . ?
C21 C22 H22 119.3 . . ?
C23 C22 H22 119.3 . . ?
C22 C23 C24 117.3(3) . . ?
C22 C23 C26 121.9(3) . . ?
C24 C23 C26 120.8(3) . . ?
C25 C24 C23 121.9(3) . . ?
C25 C24 H24 119.0 . . ?
C23 C24 H24 119.0 . . ?
C24 C25 C20 121.0(3) . . ?
C24 C25 H25 119.5 . . ?
C20 C25 H25 119.5 . . ?
C23 C26 H26A 109.5 . . ?
C23 C26 H26B 109.5 . . ?
H26A C26 H26B 109.5 . . ?
C23 C26 H26C 109.5 . . ?
H26A C26 H26C 109.5 . . ?
H26B C26 H26C 109.5 . . ?
C28A C27A C14 125.8(7) . . ?
C28A C27A C32A 123.2(8) . . ?
C14 C27A C32A 110.9(7) . . ?
C27A C28A C29A 122.9(7) . . ?
C27A C28A H28A 118.6 . . ?
C29A C28A H28A 118.6 . . ?
C30A C29A C28A 121.3(7) . . ?
C30A C29A H29A 119.3 . . ?
C28A C29A H29A 119.3 . . ?
C29A C30A C31A 116.6(7) . . ?
C29A C30A C33A 122.1(8) . . ?
C31A C30A C33A 121.3(8) . . ?
C30A C31A C32A 131.7(9) . . ?
C30A C31A H31A 114.2 . . ?
C32A C31A H31A 114.2 . . ?
C31A C32A C27A 103.5(8) . . ?
C31A C32A H32A 128.3 . . ?
C27A C32A H32A 128.3 . . ?
C32B C27B C28B 115.2(8) . . ?
C32B C27B C14 127.1(7) . . ?
C28B C27B C14 117.7(6) . . ?
C27B C28B C29B 118.5(7) . . ?
C27B C28B H28B 120.8 . . ?
C29B C28B H28B 120.8 . . ?
C30B C29B C28B 120.5(8) . . ?
C30B C29B H29B 119.8 . . ?
C28B C29B H29B 119.8 . . ?
C31B C30B C29B 118.0(7) . . ?
C31B C30B C33B 121.8(7) . . ?
C29B C30B C33B 119.3(7) . . ?
C30B C31B C32B 113.0(9) . . ?
C30B C31B H31B 123.5 . . ?
C32B C31B H31B 123.5 . . ?
C27B C32B C31B 132.5(10) . . ?
C27B C32B H32B 113.7 . . ?
C31B C32B H32B 113.7 . . ?
C30B C33B H33D 109.5 . . ?
C30B C33B H33E 109.5 . . ?
H33D C33B H33E 109.5 . . ?
C30B C33B H33F 109.5 . . ?
H33D C33B H33F 109.5 . . ?
H33E C33B H33F 109.5 . . ?
O1 C34 H34A 109.5 . . ?
O1 C34 H34B 109.5 . . ?
H34A C34 H34B 109.5 . . ?
O1 C34 H34C 109.5 . . ?
H34A C34 H34C 109.5 . . ?
H34B C34 H34C 109.5 . . ?
C40 C35 C36 117.5(3) . . ?
C40 C35 C19 121.4(3) . . ?
C36 C35 C19 121.1(3) . . ?
C37 C36 C35 121.5(3) . . ?
C37 C36 H36 119.3 . . ?
C35 C36 H36 119.3 . . ?
C36 C37 C38 120.8(3) . . ?
C36 C37 H37 119.6 . . ?
C38 C37 H37 119.6 . . ?
C37 C38 C39 117.9(3) . . ?
C37 C38 C41 121.3(3) . . ?
C39 C38 C41 120.7(3) . . ?
C40 C39 C38 121.4(3) . . ?
C40 C39 H39 119.3 . . ?
C38 C39 H39 119.3 . . ?
C39 C40 C35 120.8(3) . . ?
C39 C40 H40 119.6 . . ?
C35 C40 H40 119.6 . . ?
C38 C41 H41A 109.5 . . ?
C38 C41 H41B 109.5 . . ?
H41A C41 H41B 109.5 . . ?
C38 C41 H41C 109.5 . . ?
H41A C41 H41C 109.5 . . ?
H41B C41 H41C 109.5 . . ?

loop_
_geom_bond_atom_site_label_1
_geom_bond_atom_site_label_2
_geom_bond_distance
_geom_bond_site_symmetry_2
_geom_bond_publ_flag
Cu1 N2 1.914(2) . ?
Cu1 N1 1.915(2) . ?
Cu1 N3 1.923(3) . ?
Cu1 N4 1.929(2) . ?
O1 C34 1.428(4) . ?
O1 C14 1.441(4) . ?
N1 C4 1.353(3) . ?
N1 C1 1.369(4) . ?
N2 C5 1.353(4) . ?
N2 C8 1.371(4) . ?
N3 C13 1.342(4) . ?
N3 C10 1.410(4) . ?
N4 C15 1.337(4) . ?
N4 C18 1.407(4) . ?
C1 C19 1.418(4) . ?
C1 C2 1.428(4) . ?
C2 C3 1.380(4) . ?
C2 H2 0.9500 . ?
C3 C4 1.406(4) . ?
C3 H3 0.9500 . ?
C4 C5 1.449(4) . ?
C5 C6 1.417(4) . ?
C6 C7 1.381(4) . ?
C6 H6 0.9500 . ?
C7 C8 1.431(4) . ?
C7 H7 0.9500 . ?
C8 C9 1.410(4) . ?
C9 C10 1.421(4) . ?
C9 C20 1.479(4) . ?
C10 C11 1.424(4) . ?
C11 C12 1.373(4) . ?
C11 H11 0.9500 . ?
C12 C13 1.406(5) . ?
C12 H12 0.9500 . ?
C13 C14 1.525(4) . ?
C14 C15 1.510(5) . ?
C14 C27A 1.543(9) . ?
C14 C27B 1.557(8) . ?
C15 C16 1.421(5) . ?
C16 C17 1.357(5) . ?
C16 H16 0.9500 . ?
C17 C18 1.436(4) . ?
C17 H17 0.9500 . ?
C18 C19 1.403(4) . ?
C19 C35 1.485(5) . ?
C20 C25 1.394(4) . ?
C20 C21 1.407(4) . ?
C21 C22 1.385(4) . ?
C21 H21 0.9500 . ?
C22 C23 1.391(4) . ?
C22 H22 0.9500 . ?
C23 C24 1.393(4) . ?
C23 C26 1.504(5) . ?
C24 C25 1.376(5) . ?
C24 H24 0.9500 . ?
C25 H25 0.9500 . ?
C26 H26A 0.9800 . ?
C26 H26B 0.9800 . ?
C26 H26C 0.9800 . ?
C27A C28A 1.348(11) . ?
C27A C32A 1.579(14) . ?
C28A C29A 1.391(10) . ?
C28A H28A 0.9500 . ?
C29A C30A 1.348(10) . ?
C29A H29A 0.9500 . ?
C30A C31A 1.366(12) . ?
C30A C33A 1.529(10) . ?
C31A C32A 1.492(13) . ?
C31A H31A 0.9500 . ?
C32A H32A 0.9500 . ?
C33A H33A 0.9800 . ?
C33A H33B 0.9800 . ?
C33A H33C 0.9800 . ?
C27B C32B 1.216(12) . ?
C27B C28B 1.399(11) . ?
C28B C29B 1.413(11) . ?
C28B H28B 0.9500 . ?
C29B C30B 1.394(11) . ?
C29B H29B 0.9500 . ?
C30B C31B 1.371(11) . ?
C30B C33B 1.493(10) . ?
C31B C32B 1.389(13) . ?
C31B H31B 0.9500 . ?
C32B H32B 0.9500 . ?
C33B H33D 0.9800 . ?
C33B H33E 0.9800 . ?
C33B H33F 0.9800 . ?
C34 H34A 0.9800 . ?
C34 H34B 0.9800 . ?
C34 H34C 0.9800 . ?
C35 C40 1.391(4) . ?
C35 C36 1.399(4) . ?
C36 C37 1.379(5) . ?
C36 H36 0.9500 . ?
C37 C38 1.390(4) . ?
C37 H37 0.9500 . ?
C38 C39 1.390(4) . ?
C38 C41 1.511(5) . ?
C39 C40 1.385(5) . ?
C39 H39 0.9500 . ?
C40 H40 0.9500 . ?
C41 H41A 0.9800 . ?
C41 H41B 0.9800 . ?
C41 H41C 0.9800 . ?

loop_
_geom_torsion_atom_site_label_1
_geom_torsion_atom_site_label_2
_geom_torsion_atom_site_label_3
_geom_torsion_atom_site_label_4
_geom_torsion
_geom_torsion_site_symmetry_1
_geom_torsion_site_symmetry_2
_geom_torsion_site_symmetry_3
_geom_torsion_site_symmetry_4
_geom_torsion_publ_flag
N2 Cu1 N1 C4 9.79(19) . . . . ?
N4 Cu1 N1 C4 -170.8(2) . . . . ?
N2 Cu1 N1 C1 172.1(3) . . . . ?
N4 Cu1 N1 C1 -8.4(3) . . . . ?
N1 Cu1 N2 C5 -10.78(19) . . . . ?
N3 Cu1 N2 C5 168.99(19) . . . . ?
N1 Cu1 N2 C8 -169.2(3) . . . . ?
N3 Cu1 N2 C8 10.6(2) . . . . ?
N2 Cu1 N3 C13 166.0(2) . . . . ?
N4 Cu1 N3 C13 -13.4(2) . . . . ?
N2 Cu1 N3 C10 5.3(2) . . . . ?
N4 Cu1 N3 C10 -174.1(2) . . . . ?
N1 Cu1 N4 C15 -163.8(2) . . . . ?
N3 Cu1 N4 C15 16.3(3) . . . . ?
N1 Cu1 N4 C18 -5.6(2) . . . . ?
N3 Cu1 N4 C18 174.5(2) . . . . ?
C4 N1 C1 C19 177.1(2) . . . . ?
Cu1 N1 C1 C19 13.9(4) . . . . ?
C4 N1 C1 C2 -0.9(3) . . . . ?
Cu1 N1 C1 C2 -164.13(19) . . . . ?
N1 C1 C2 C3 0.4(3) . . . . ?
C19 C1 C2 C3 -177.2(3) . . . . ?
C1 C2 C3 C4 0.2(3) . . . . ?
C1 N1 C4 C3 1.0(3) . . . . ?
Cu1 N1 C4 C3 167.34(18) . . . . ?
C1 N1 C4 C5 -173.4(2) . . . . ?
Cu1 N1 C4 C5 -7.1(3) . . . . ?
C2 C3 C4 N1 -0.7(3) . . . . ?
C2 C3 C4 C5 171.5(3) . . . . ?
C8 N2 C5 C6 -0.4(3) . . . . ?
Cu1 N2 C5 C6 -163.44(17) . . . . ?
C8 N2 C5 C4 172.9(2) . . . . ?
Cu1 N2 C5 C4 9.8(3) . . . . ?
N1 C4 C5 N2 -1.8(3) . . . . ?
C3 C4 C5 N2 -173.8(3) . . . . ?
N1 C4 C5 C6 168.7(3) . . . . ?
C3 C4 C5 C6 -3.3(6) . . . . ?
N2 C5 C6 C7 0.3(3) . . . . ?
C4 C5 C6 C7 -170.5(3) . . . . ?
C5 C6 C7 C8 -0.1(3) . . . . ?
C5 N2 C8 C9 -177.1(2) . . . . ?
Cu1 N2 C8 C9 -17.7(4) . . . . ?
C5 N2 C8 C7 0.3(3) . . . . ?
Cu1 N2 C8 C7 159.74(19) . . . . ?
C6 C7 C8 N2 -0.2(3) . . . . ?
C6 C7 C8 C9 176.9(3) . . . . ?
N2 C8 C9 C10 7.4(4) . . . . ?
C7 C8 C9 C10 -169.3(3) . . . . ?
N2 C8 C9 C20 -172.6(2) . . . . ?
C7 C8 C9 C20 10.7(4) . . . . ?
C13 N3 C10 C9 -178.0(3) . . . . ?
Cu1 N3 C10 C9 -14.5(4) . . . . ?
C13 N3 C10 C11 -0.1(3) . . . . ?
Cu1 N3 C10 C11 163.44(19) . . . . ?
C8 C9 C10 N3 8.5(4) . . . . ?
C20 C9 C10 N3 -171.5(2) . . . . ?
C8 C9 C10 C11 -169.0(3) . . . . ?
C20 C9 C10 C11 11.0(4) . . . . ?
N3 C10 C11 C12 0.5(3) . . . . ?
C9 C10 C11 C12 178.4(3) . . . . ?
C10 C11 C12 C13 -0.7(3) . . . . ?
C10 N3 C13 C12 -0.4(3) . . . . ?
Cu1 N3 C13 C12 -164.1(2) . . . . ?
C10 N3 C13 C14 -178.0(3) . . . . ?
Cu1 N3 C13 C14 18.3(4) . . . . ?
C11 C12 C13 N3 0.7(3) . . . . ?
C11 C12 C13 C14 178.3(3) . . . . ?
C34 O1 C14 C15 -65.1(3) . . . . ?
C34 O1 C14 C13 65.0(3) . . . . ?
C34 O1 C14 C27A 174.0(3) . . . . ?
C34 O1 C14 C27B -174.0(3) . . . . ?
N3 C13 C14 O1 -145.5(3) . . . . ?
C12 C13 C14 O1 37.2(4) . . . . ?
N3 C13 C14 C15 -21.0(4) . . . . ?
C12 C13 C14 C15 161.7(3) . . . . ?
N3 C13 C14 C27A 107.4(4) . . . . ?
C12 C13 C14 C27A -69.9(5) . . . . ?
N3 C13 C14 C27B 95.8(4) . . . . ?
C12 C13 C14 C27B -81.5(4) . . . . ?
C18 N4 C15 C16 -1.5(4) . . . . ?
Cu1 N4 C15 C16 159.9(2) . . . . ?
C18 N4 C15 C14 174.4(3) . . . . ?
Cu1 N4 C15 C14 -24.2(4) . . . . ?
O1 C14 C15 N4 148.4(3) . . . . ?
C13 C14 C15 N4 24.2(5) . . . . ?
C27A C14 C15 N4 -99.3(4) . . . . ?
C27B C14 C15 N4 -98.1(4) . . . . ?
O1 C14 C15 C16 -36.4(4) . . . . ?
C13 C14 C15 C16 -160.6(3) . . . . ?
C27A C14 C15 C16 76.0(5) . . . . ?
C27B C14 C15 C16 77.1(5) . . . . ?
N4 C15 C16 C17 1.4(4) . . . . ?
C14 C15 C16 C17 -174.4(3) . . . . ?
C15 C16 C17 C18 -0.7(4) . . . . ?
C15 N4 C18 C19 176.2(3) . . . . ?
Cu1 N4 C18 C19 14.9(4) . . . . ?
C15 N4 C18 C17 1.0(3) . . . . ?
Cu1 N4 C18 C17 -160.3(2) . . . . ?
C16 C17 C18 C19 -175.3(3) . . . . ?
C16 C17 C18 N4 -0.1(4) . . . . ?
N4 C18 C19 C1 -10.3(5) . . . . ?
C17 C18 C19 C1 164.0(3) . . . . ?
N4 C18 C19 C35 170.8(3) . . . . ?
C17 C18 C19 C35 -14.8(5) . . . . ?
N1 C1 C19 C18 -4.1(4) . . . . ?
C2 C1 C19 C18 173.3(3) . . . . ?
N1 C1 C19 C35 174.8(2) . . . . ?
C2 C1 C19 C35 -7.8(5) . . . . ?
C8 C9 C20 C25 -137.3(3) . . . . ?
C10 C9 C20 C25 42.8(4) . . . . ?
C8 C9 C20 C21 43.5(4) . . . . ?
C10 C9 C20 C21 -136.4(3) . . . . ?
C25 C20 C21 C22 0.0(4) . . . . ?
C9 C20 C21 C22 179.2(3) . . . . ?
C20 C21 C22 C23 -1.1(4) . . . . ?
C21 C22 C23 C24 0.8(4) . . . . ?
C21 C22 C23 C26 -179.6(3) . . . . ?
C22 C23 C24 C25 0.6(4) . . . . ?
C26 C23 C24 C25 -179.1(3) . . . . ?
C23 C24 C25 C20 -1.7(4) . . . . ?
C21 C20 C25 C24 1.3(4) . . . . ?
C9 C20 C25 C24 -177.9(3) . . . . ?
O1 C14 C27A C28A -18.4(5) . . . . ?
C15 C14 C27A C28A -135.2(4) . . . . ?
C13 C14 C27A C28A 93.9(5) . . . . ?
C27B C14 C27A C28A -140(2) . . . . ?
O1 C14 C27A C32A 162.3(4) . . . . ?
C15 C14 C27A C32A 45.6(5) . . . . ?
C13 C14 C27A C32A -85.4(5) . . . . ?
C27B C14 C27A C32A 40.8(18) . . . . ?
C14 C27A C28A C29A 178.0(5) . . . . ?
C32A C27A C28A C29A -2.8(8) . . . . ?
C27A C28A C29A C30A 0.8(10) . . . . ?
C28A C29A C30A C31A 5.8(11) . . . . ?
C28A C29A C30A C33A -176.5(7) . . . . ?
C29A C30A C31A C32A -12.2(14) . . . . ?
C33A C30A C31A C32A 170.0(8) . . . . ?
C30A C31A C32A C27A 9.5(12) . . . . ?
C28A C27A C32A C31A -1.5(8) . . . . ?
C14 C27A C32A C31A 177.8(5) . . . . ?
O1 C14 C27B C32B -168.2(7) . . . . ?
C15 C14 C27B C32B 77.7(7) . . . . ?
C13 C14 C27B C32B -49.4(7) . . . . ?
C27A C14 C27B C32B -107(2) . . . . ?
O1 C14 C27B C28B 9.7(5) . . . . ?
C15 C14 C27B C28B -104.4(4) . . . . ?
C13 C14 C27B C28B 128.5(4) . . . . ?
C27A C14 C27B C28B 71.1(19) . . . . ?
C32B C27B C28B C29B -0.8(9) . . . . ?
C14 C27B C28B C29B -179.0(5) . . . . ?
C27B C28B C29B C30B 2.7(10) . . . . ?
C28B C29B C30B C31B -11.5(12) . . . . ?
C28B C29B C30B C33B 179.3(7) . . . . ?
C29B C30B C31B C32B 16.7(11) . . . . ?
C33B C30B C31B C32B -174.3(7) . . . . ?
C28B C27B C32B C31B 9.1(14) . . . . ?
C14 C27B C32B C31B -173.0(8) . . . . ?
C30B C31B C32B C27B -17.5(15) . . . . ?
C18 C19 C35 C40 130.5(3) . . . . ?
C1 C19 C35 C40 -48.5(4) . . . . ?
C18 C19 C35 C36 -47.6(4) . . . . ?
C1 C19 C35 C36 133.5(3) . . . . ?
C40 C35 C36 C37 -2.1(5) . . . . ?
C19 C35 C36 C37 176.1(3) . . . . ?
C35 C36 C37 C38 -0.1(5) . . . . ?
C36 C37 C38 C39 2.1(5) . . . . ?
C36 C37 C38 C41 -177.2(3) . . . . ?
C37 C38 C39 C40 -1.9(4) . . . . ?
C41 C38 C39 C40 177.3(3) . . . . ?
C38 C39 C40 C35 -0.3(4) . . . . ?
C36 C35 C40 C39 2.2(4) . . . . ?
C19 C35 C40 C39 -175.9(3) . . . . ?

loop_
_platon_squeeze_void_nr
_platon_squeeze_void_average_x
_platon_squeeze_void_average_y
_platon_squeeze_void_average_z
_platon_squeeze_void_volume
_platon_squeeze_void_count_electrons
_platon_squeeze_void_content
1 0.500 0.000 1.000 244 117 ' '
